data_7219419
loop_
_publ_author_name
'Zhang, Guoqi'
'Chen, Wenbo'
'Golen, James A.'
'Rheingold, Arnold L.'
'Jia, Yi-Xia'
'Brathwaite, Nyeisha'
'Lo, Wenfeng'

_publ_section_title
;
 Diverse zinc(II) coordination assembles built on divergent
 4,2':6',4''-terpyridine derivatives: syntheses, structures and catalytic
 properties
;
_journal_name_full 'RSC Adv.'
_journal_paper_doi 10.1039/C4RA16441E
_journal_year 2015
_chemical_formula_moiety 'C52 H42 N6 O12 Zn2'
_chemical_formula_sum 'C52 H42 N6 O12 Zn2'
_chemical_formula_weight 1073.66
_chemical_name_systematic
; 
 ? 
;
_space_group_IT_number 2
_symmetry_cell_setting triclinic
_symmetry_space_group_name_Hall '-P 1'
_symmetry_space_group_name_H-M 'P -1'
_atom_sites_solution_hydrogens geom
_atom_sites_solution_primary direct
_atom_sites_solution_secondary difmap
_audit_creation_method SHELXL-97
_audit_update_record
;
2014-08-01 deposited with the CCDC.
2015-01-26 downloaded from the CCDC.
;
_cell_angle_alpha 102.930(4)
_cell_angle_beta 93.543(4)
_cell_angle_gamma 102.850(4)
_cell_formula_units_Z 2
_cell_length_a 10.8145(15)
_cell_length_b 13.5094(19)
_cell_length_c 16.680(2)
_cell_measurement_reflns_used 5123
_cell_measurement_temperature 100(2)
_cell_measurement_theta_max 26.22
_cell_measurement_theta_min 2.20
_cell_volume 2299.6(5)
_computing_cell_refinement 'Bruker SAINT'
_computing_data_collection 'Bruker APEX2'
_computing_data_reduction 'Bruker SAINT'
_computing_molecular_graphics 'Bruker SHELXTL'
_computing_publication_material 'Bruker SHELXTL'
_computing_structure_refinement 'SHELXL-97 (Sheldrick, 2008)'
_computing_structure_solution 'SHELXS-97 (Sheldrick, 2008)'
_diffrn_ambient_temperature 100(2)
_diffrn_measured_fraction_theta_full 0.999
_diffrn_measured_fraction_theta_max 0.995
_diffrn_measurement_device_type 'Bruker APEX-II CCD'
_diffrn_measurement_method '\f and \w scans'
_diffrn_radiation_monochromator graphite
_diffrn_radiation_source 'fine-focus ROTATING ANODE'
_diffrn_radiation_type MoK\a
_diffrn_radiation_wavelength 0.71073
_diffrn_reflns_av_R_equivalents 0.0756
_diffrn_reflns_av_sigmaI/netI 0.0930
_diffrn_reflns_limit_h_max 13
_diffrn_reflns_limit_h_min -13
_diffrn_reflns_limit_k_max 16
_diffrn_reflns_limit_k_min -16
_diffrn_reflns_limit_l_max 17
_diffrn_reflns_limit_l_min -20
_diffrn_reflns_number 31453
_diffrn_reflns_theta_full 25.00
_diffrn_reflns_theta_max 26.49
_diffrn_reflns_theta_min 1.78
_exptl_absorpt_coefficient_mu 1.118
_exptl_absorpt_correction_T_max 0.9259
_exptl_absorpt_correction_T_min 0.8241
_exptl_absorpt_correction_type multi-scan
_exptl_absorpt_process_details SADABS
_exptl_crystal_colour COLORLESS
_exptl_crystal_density_diffrn 1.551
_exptl_crystal_density_method 'not measured'
_exptl_crystal_description BLOCK
_exptl_crystal_F_000 1104
_exptl_crystal_size_max 0.18
_exptl_crystal_size_mid 0.10
_exptl_crystal_size_min 0.07
_refine_diff_density_max 0.932
_refine_diff_density_min -0.584
_refine_diff_density_rms 0.092
_refine_ls_extinction_method none
_refine_ls_goodness_of_fit_ref 1.000
_refine_ls_hydrogen_treatment constr
_refine_ls_matrix_type full
_refine_ls_number_parameters 653
_refine_ls_number_reflns 9477
_refine_ls_number_restraints 0
_refine_ls_restrained_S_all 1.000
_refine_ls_R_factor_all 0.1028
_refine_ls_R_factor_gt 0.0508
_refine_ls_shift/su_max 0.001
_refine_ls_shift/su_mean 0.000
_refine_ls_structure_factor_coef Fsqd
_refine_ls_weighting_details 'calc w=1/[\s^2^(Fo^2^)+(0.0533P)^2^+0.0570P] where P=(Fo^2^+2Fc^2^)/3'
_refine_ls_weighting_scheme calc
_refine_ls_wR_factor_gt 0.1062
_refine_ls_wR_factor_ref 0.1261
_reflns_number_gt 5930
_reflns_number_total 9477
_reflns_threshold_expression >2sigma(I)
_cod_data_source_file c4ra16441e2.cif
_cod_data_source_block gzhang36
_cod_depositor_comments
;
The following automatic conversions were performed:

'_symmetry_cell_setting' value 'Triclinic' changed to 'triclinic'
according to
/usr/data/users/saulius/crontab/automatic-downloads/rss-feeds/RSC/lib/dictionaries/cif_core.dic
dictionary named 'cif_core.dic' version 2.4.2 from 2011-04-26.

'_exptl_absorpt_correction_type' value 'MULTI-SCAN' changed to
'multi-scan' according to
/usr/data/users/saulius/crontab/automatic-downloads/rss-feeds/RSC/lib/dictionaries/cif_core.dic
dictionary named 'cif_core.dic' version 2.4.2 from 2011-04-26.

'_refine_ls_hydrogen_treatment' value 'CONSTR' changed to 'constr'
according to
/usr/data/users/saulius/crontab/automatic-downloads/rss-feeds/RSC/lib/dictionaries/cif_core.dic
dictionary named 'cif_core.dic' version 2.4.2 from 2011-04-26.

Automatic conversion script
Id: cif_fix_values 3008 2015-01-20 13:52:24Z robertas 
;
_cod_original_cell_volume 2299.6(6)
_cod_original_sg_symbol_H-M P-1
_cod_database_code 7219419

loop_
_symmetry_equiv_pos_as_xyz
'x, y, z'
'-x, -y, -z'

loop_
_atom_site_label
_atom_site_type_symbol
_atom_site_fract_x
_atom_site_fract_y
_atom_site_fract_z
_atom_site_U_iso_or_equiv
_atom_site_adp_type
_atom_site_occupancy
_atom_site_symmetry_multiplicity
_atom_site_calc_flag
_atom_site_refinement_flags
Zn1 Zn 0.58380(3) 0.57515(3) 0.22445(2) 0.01848(13) Uani 1 1 d .
Zn2 Zn 0.39406(3) 0.41885(3) 0.27697(2) 0.01892(13) Uani 1 1 d .
O1 O 0.8081(3) 1.4364(2) 0.0009(2) 0.0466(8) Uani 1 1 d .
O2 O 0.6758(2) 1.2707(2) -0.02844(17) 0.0377(7) Uani 1 1 d .
O3 O 0.6944(2) 0.4741(2) 0.23387(17) 0.0350(7) Uani 1 1 d .
O4 O 0.5472(2) 0.3522(2) 0.26606(18) 0.0398(8) Uani 1 1 d .
O5 O 0.4978(2) 0.4830(2) 0.11396(15) 0.0364(8) Uani 1 1 d .
O6 O 0.3498(2) 0.3675(2) 0.15242(15) 0.0358(8) Uani 1 1 d .
O7 O 0.4230(2) 0.6367(2) 0.22756(17) 0.0327(7) Uani 1 1 d .
O8 O 0.2861(2) 0.5228(2) 0.27548(19) 0.0421(8) Uani 1 1 d .
O9 O 0.6186(2) 0.6363(2) 0.34848(14) 0.0264(6) Uani 1 1 d .
O10 O 0.4888(3) 0.5093(2) 0.38739(15) 0.0424(8) Uani 1 1 d .
O11 O 0.2863(2) -0.3030(2) 0.50302(17) 0.0348(7) Uani 1 1 d .
O12 O 0.1449(2) -0.4661(2) 0.46375(17) 0.0340(7) Uani 1 1 d .
N1 N 0.7092(2) 0.6932(2) 0.19389(16) 0.0179(7) Uani 1 1 d .
N2 N 1.0827(2) 0.9569(2) 0.14093(17) 0.0191(7) Uani 1 1 d .
N3 N 1.5583(3) 1.0289(3) 0.1363(2) 0.0341(9) Uani 1 1 d .
N4 N 0.2676(2) 0.3021(2) 0.30861(16) 0.0168(7) Uani 1 1 d .
N5 N -0.1080(2) 0.0442(2) 0.36520(17) 0.0187(7) Uani 1 1 d .
N6 N -0.5811(3) -0.0167(3) 0.38911(19) 0.0266(8) Uani 1 1 d .
C1 C 0.6699(3) 0.7791(3) 0.1897(2) 0.0232(9) Uani 1 1 d .
H1A H 0.5843 0.7799 0.1990 0.028 Uiso 1 1 calc R
C2 C 0.7458(3) 0.8668(3) 0.1728(2) 0.0211(9) Uani 1 1 d .
H2A H 0.7133 0.9263 0.1713 0.025 Uiso 1 1 calc R
C3 C 0.8721(3) 0.8664(3) 0.1579(2) 0.0181(8) Uani 1 1 d .
C4 C 0.9124(3) 0.7767(3) 0.1624(2) 0.0225(9) Uani 1 1 d .
H4A H 0.9974 0.7734 0.1534 0.027 Uiso 1 1 calc R
C5 C 0.8304(3) 0.6931(3) 0.1796(2) 0.0217(9) Uani 1 1 d .
H5A H 0.8603 0.6326 0.1816 0.026 Uiso 1 1 calc R
C6 C 0.9575(3) 0.9579(3) 0.1385(2) 0.0189(8) Uani 1 1 d .
C7 C 0.9111(3) 1.0384(3) 0.1189(2) 0.0195(8) Uani 1 1 d .
H7A H 0.8224 1.0355 0.1176 0.023 Uiso 1 1 calc R
C8 C 0.9943(3) 1.1235(3) 0.1010(2) 0.0211(9) Uani 1 1 d .
C9 C 1.1239(3) 1.1228(3) 0.1048(2) 0.0227(9) Uani 1 1 d .
H9A H 1.1849 1.1796 0.0944 0.027 Uiso 1 1 calc R
C10 C 1.1623(3) 1.0390(3) 0.1238(2) 0.0205(9) Uani 1 1 d .
C11 C 1.2993(3) 1.0352(3) 0.1274(2) 0.0217(9) Uani 1 1 d .
C12 C 1.3866(3) 1.0980(3) 0.0930(3) 0.0388(12) Uani 1 1 d .
H12A H 1.3607 1.1452 0.0648 0.047 Uiso 1 1 calc R
C13 C 1.5137(3) 1.0923(4) 0.0995(3) 0.0426(12) Uani 1 1 d .
H13A H 1.5724 1.1375 0.0755 0.051 Uiso 1 1 calc R
C14 C 1.4730(3) 0.9704(4) 0.1716(3) 0.0403(12) Uani 1 1 d .
H14A H 1.5022 0.9267 0.2021 0.048 Uiso 1 1 calc R
C15 C 1.3441(3) 0.9692(3) 0.1667(3) 0.0362(11) Uani 1 1 d .
H15A H 1.2871 0.9227 0.1905 0.043 Uiso 1 1 calc R
C16 C 0.9494(3) 1.2106(3) 0.0790(2) 0.0219(9) Uani 1 1 d .
C17 C 1.0274(3) 1.3112(3) 0.0980(2) 0.0296(10) Uani 1 1 d .
H17A H 1.1098 1.3247 0.1275 0.036 Uiso 1 1 calc R
C18 C 0.9873(4) 1.3929(3) 0.0746(3) 0.0384(11) Uani 1 1 d .
H18A H 1.0417 1.4614 0.0869 0.046 Uiso 1 1 calc R
C19 C 0.8679(4) 1.3718(4) 0.0335(3) 0.0361(11) Uani 1 1 d .
C20 C 0.6784(4) 1.3788(4) -0.0198(3) 0.0432(12) Uani 1 1 d .
H20A H 0.6425 1.3896 -0.0723 0.052 Uiso 1 1 calc R
H20B H 0.6268 1.4024 0.0244 0.052 Uiso 1 1 calc R
C21 C 0.7896(3) 1.2715(3) 0.0157(2) 0.0282(10) Uani 1 1 d .
C22 C 0.8258(3) 1.1896(3) 0.0360(2) 0.0212(8) Uani 1 1 d .
H22A H 0.7708 1.1213 0.0219 0.025 Uiso 1 1 calc R
C23 C 0.6569(3) 0.3871(3) 0.2503(2) 0.0209(9) Uani 1 1 d .
C24 C 0.7517(3) 0.3203(3) 0.2518(2) 0.0308(10) Uani 1 1 d .
H24A H 0.8220 0.3432 0.2206 0.046 Uiso 1 1 calc R
H24B H 0.7091 0.2469 0.2265 0.046 Uiso 1 1 calc R
H24C H 0.7856 0.3276 0.3092 0.046 Uiso 1 1 calc R
C25 C 0.4042(3) 0.4053(3) 0.0987(2) 0.0219(9) Uani 1 1 d .
C26 C 0.3535(4) 0.3552(3) 0.0094(2) 0.0362(11) Uani 1 1 d .
H26A H 0.2603 0.3431 0.0026 0.054 Uiso 1 1 calc R
H26B H 0.3770 0.2882 -0.0075 0.054 Uiso 1 1 calc R
H26C H 0.3901 0.4015 -0.0252 0.054 Uiso 1 1 calc R
C27 C 0.3150(3) 0.6023(3) 0.2479(2) 0.0216(9) Uani 1 1 d .
C28 C 0.2134(3) 0.6609(3) 0.2359(2) 0.0292(10) Uani 1 1 d .
H28A H 0.1517 0.6511 0.2758 0.044 Uiso 1 1 calc R
H28B H 0.1693 0.6337 0.1795 0.044 Uiso 1 1 calc R
H28C H 0.2537 0.7356 0.2448 0.044 Uiso 1 1 calc R
C29 C 0.5698(3) 0.5954(3) 0.4026(2) 0.0190(8) Uani 1 1 d .
C30 C 0.6118(3) 0.6544(3) 0.4912(2) 0.0298(10) Uani 1 1 d .
H30A H 0.7053 0.6738 0.5009 0.045 Uiso 1 1 calc R
H30B H 0.5778 0.6101 0.5278 0.045 Uiso 1 1 calc R
H30C H 0.5796 0.7179 0.5025 0.045 Uiso 1 1 calc R
C31 C 0.3034(3) 0.2143(3) 0.3101(2) 0.0186(8) Uani 1 1 d .
H31A H 0.3868 0.2104 0.2973 0.022 Uiso 1 1 calc R
C32 C 0.2263(3) 0.1291(3) 0.3291(2) 0.0196(8) Uani 1 1 d .
H32A H 0.2568 0.0685 0.3300 0.024 Uiso 1 1 calc R
C33 C 0.1032(3) 0.1325(3) 0.3470(2) 0.0165(8) Uani 1 1 d .
C34 C 0.0656(3) 0.2237(3) 0.3457(2) 0.0238(9) Uani 1 1 d .
H34A H -0.0176 0.2293 0.3578 0.029 Uiso 1 1 calc R
C35 C 0.1488(3) 0.3066(3) 0.3269(2) 0.0234(9) Uani 1 1 d .
H35A H 0.1216 0.3687 0.3267 0.028 Uiso 1 1 calc R
C36 C 0.0160(3) 0.0408(3) 0.3663(2) 0.0168(8) Uani 1 1 d .
C37 C 0.0602(3) -0.0425(3) 0.3815(2) 0.0201(9) Uani 1 1 d .
H37A H 0.1486 -0.0407 0.3822 0.024 Uiso 1 1 calc R
C38 C -0.0247(3) -0.1290(3) 0.3957(2) 0.0181(8) Uani 1 1 d .
C39 C -0.1529(3) -0.1247(3) 0.3955(2) 0.0193(8) Uani 1 1 d .
H39A H -0.2144 -0.1811 0.4060 0.023 Uiso 1 1 calc R
C40 C -0.1901(3) -0.0390(3) 0.3800(2) 0.0170(8) Uani 1 1 d .
C41 C -0.3260(3) -0.0323(3) 0.3808(2) 0.0190(8) Uani 1 1 d .
C42 C -0.4244(3) -0.1188(3) 0.3806(2) 0.0224(9) Uani 1 1 d .
H42A H -0.4071 -0.1854 0.3774 0.027 Uiso 1 1 calc R
C43 C -0.5479(3) -0.1064(3) 0.3850(2) 0.0274(10) Uani 1 1 d .
H43A H -0.6134 -0.1663 0.3850 0.033 Uiso 1 1 calc R
C44 C -0.4858(3) 0.0651(3) 0.3884(2) 0.0286(10) Uani 1 1 d .
H44A H -0.5060 0.1307 0.3916 0.034 Uiso 1 1 calc R
C45 C -0.3596(3) 0.0610(3) 0.3835(2) 0.0253(9) Uani 1 1 d .
H45A H -0.2967 0.1219 0.3819 0.030 Uiso 1 1 calc R
C46 C 0.0174(3) -0.2204(3) 0.4115(2) 0.0186(8) Uani 1 1 d .
C47 C 0.1410(3) -0.2083(3) 0.4507(2) 0.0209(9) Uani 1 1 d .
H47A H 0.2000 -0.1418 0.4670 0.025 Uiso 1 1 calc R
C48 C 0.1723(3) -0.2959(3) 0.4642(2) 0.0235(9) Uani 1 1 d .
C49 C 0.2712(3) -0.4106(3) 0.5005(3) 0.0326(10) Uani 1 1 d .
H49A H 0.2854 -0.4198 0.5573 0.039 Uiso 1 1 calc R
H49B H 0.3345 -0.4383 0.4676 0.039 Uiso 1 1 calc R
C50 C 0.0890(3) -0.3935(3) 0.4407(2) 0.0236(9) Uani 1 1 d .
C51 C -0.0301(3) -0.4080(3) 0.4008(2) 0.0260(9) Uani 1 1 d .
H51A H -0.0866 -0.4755 0.3832 0.031 Uiso 1 1 calc R
C52 C -0.0650(3) -0.3196(3) 0.3869(2) 0.0250(9) Uani 1 1 d .
H52A H -0.1477 -0.3272 0.3598 0.030 Uiso 1 1 calc R

loop_
_atom_site_aniso_label
_atom_site_aniso_U_11
_atom_site_aniso_U_22
_atom_site_aniso_U_33
_atom_site_aniso_U_23
_atom_site_aniso_U_13
_atom_site_aniso_U_12
Zn1 0.0154(2) 0.0198(3) 0.0187(2) 0.00555(19) 0.00363(16) -0.00003(17)
Zn2 0.0165(2) 0.0197(3) 0.0194(2) 0.00622(19) 0.00360(16) 0.00007(18)
O1 0.0380(16) 0.042(2) 0.078(2) 0.0394(18) 0.0201(16) 0.0199(15)
O2 0.0327(15) 0.040(2) 0.0505(19) 0.0225(16) 0.0034(13) 0.0189(14)
O3 0.0226(13) 0.0310(18) 0.058(2) 0.0187(15) 0.0168(13) 0.0101(13)
O4 0.0209(13) 0.0402(19) 0.071(2) 0.0317(16) 0.0177(14) 0.0107(13)
O5 0.0400(15) 0.0327(18) 0.0221(15) 0.0024(13) 0.0029(12) -0.0158(13)
O6 0.0331(14) 0.0429(19) 0.0208(14) 0.0105(13) 0.0020(12) -0.0151(13)
O7 0.0202(13) 0.0338(18) 0.0517(18) 0.0253(15) 0.0089(12) 0.0062(12)
O8 0.0288(15) 0.0303(18) 0.083(2) 0.0322(17) 0.0259(15) 0.0147(13)
O9 0.0238(13) 0.0289(16) 0.0221(14) 0.0073(12) 0.0056(11) -0.0044(12)
O10 0.0530(17) 0.0354(18) 0.0201(15) 0.0032(13) 0.0012(13) -0.0234(15)
O11 0.0285(14) 0.0254(17) 0.0524(19) 0.0118(14) -0.0081(13) 0.0116(12)
O12 0.0304(14) 0.0281(17) 0.0474(18) 0.0158(14) 0.0037(13) 0.0089(13)
N1 0.0152(14) 0.0204(18) 0.0160(15) 0.0030(13) 0.0033(11) 0.0012(13)
N2 0.0157(14) 0.0201(18) 0.0199(16) 0.0055(13) 0.0040(12) 0.0003(13)
N3 0.0176(15) 0.034(2) 0.054(2) 0.0174(19) 0.0085(15) 0.0060(15)
N4 0.0168(14) 0.0182(18) 0.0142(15) 0.0051(13) 0.0017(11) 0.0007(13)
N5 0.0155(14) 0.0209(18) 0.0182(16) 0.0035(13) 0.0029(12) 0.0023(13)
N6 0.0168(15) 0.026(2) 0.0355(19) 0.0051(16) 0.0023(13) 0.0054(14)
C1 0.0161(17) 0.027(2) 0.026(2) 0.0037(18) 0.0072(15) 0.0047(16)
C2 0.0199(17) 0.020(2) 0.024(2) 0.0048(17) 0.0075(15) 0.0060(16)
C3 0.0171(16) 0.019(2) 0.0164(18) 0.0055(16) 0.0002(14) -0.0003(15)
C4 0.0158(17) 0.025(2) 0.030(2) 0.0120(18) 0.0045(15) 0.0050(16)
C5 0.0186(17) 0.023(2) 0.025(2) 0.0083(17) 0.0016(15) 0.0050(16)
C6 0.0141(16) 0.020(2) 0.0196(19) 0.0047(16) 0.0011(14) -0.0012(15)
C7 0.0148(16) 0.022(2) 0.0206(19) 0.0054(16) 0.0045(14) 0.0015(15)
C8 0.0193(17) 0.023(2) 0.0189(19) 0.0036(16) 0.0054(14) 0.0019(16)
C9 0.0180(17) 0.021(2) 0.025(2) 0.0047(17) 0.0024(15) -0.0022(16)
C10 0.0147(16) 0.025(2) 0.0199(19) 0.0066(17) 0.0046(14) -0.0004(15)
C11 0.0173(17) 0.019(2) 0.027(2) 0.0039(17) 0.0042(15) 0.0034(16)
C12 0.026(2) 0.034(3) 0.072(3) 0.032(2) 0.021(2) 0.0146(19)
C13 0.021(2) 0.039(3) 0.078(4) 0.030(3) 0.023(2) 0.006(2)
C14 0.025(2) 0.045(3) 0.060(3) 0.026(2) 0.009(2) 0.014(2)
C15 0.0165(18) 0.044(3) 0.051(3) 0.021(2) 0.0060(18) 0.0025(18)
C16 0.0207(17) 0.024(2) 0.024(2) 0.0093(17) 0.0097(15) 0.0073(16)
C17 0.0209(18) 0.022(2) 0.048(3) 0.013(2) 0.0071(17) 0.0044(17)
C18 0.030(2) 0.021(2) 0.068(3) 0.020(2) 0.013(2) 0.0030(18)
C19 0.030(2) 0.040(3) 0.053(3) 0.027(2) 0.020(2) 0.019(2)
C20 0.038(2) 0.051(3) 0.052(3) 0.025(3) 0.011(2) 0.018(2)
C21 0.0198(18) 0.034(3) 0.036(2) 0.015(2) 0.0090(17) 0.0085(18)
C22 0.0202(17) 0.022(2) 0.024(2) 0.0071(17) 0.0086(15) 0.0085(16)
C23 0.0207(18) 0.019(2) 0.021(2) 0.0026(16) 0.0033(15) 0.0034(16)
C24 0.030(2) 0.028(2) 0.039(2) 0.010(2) 0.0078(18) 0.0130(18)
C25 0.0225(18) 0.019(2) 0.024(2) 0.0041(17) 0.0021(15) 0.0047(16)
C26 0.039(2) 0.032(3) 0.025(2) 0.0066(19) -0.0019(18) -0.0141(19)
C27 0.0195(17) 0.022(2) 0.021(2) 0.0005(17) 0.0004(15) 0.0059(16)
C28 0.0195(18) 0.033(3) 0.038(2) 0.0108(19) 0.0062(16) 0.0084(17)
C29 0.0148(16) 0.023(2) 0.022(2) 0.0064(17) 0.0034(14) 0.0071(15)
C30 0.034(2) 0.027(2) 0.022(2) 0.0053(18) 0.0009(16) -0.0037(18)
C31 0.0150(16) 0.021(2) 0.0200(19) 0.0051(16) 0.0028(14) 0.0055(15)
C32 0.0148(16) 0.019(2) 0.025(2) 0.0053(16) 0.0024(14) 0.0047(15)
C33 0.0166(16) 0.016(2) 0.0164(18) 0.0053(15) 0.0032(14) 0.0011(15)
C34 0.0154(17) 0.025(2) 0.034(2) 0.0106(18) 0.0099(15) 0.0066(16)
C35 0.0186(17) 0.021(2) 0.034(2) 0.0106(18) 0.0086(16) 0.0066(16)
C36 0.0114(15) 0.018(2) 0.0187(19) 0.0033(15) 0.0038(13) 0.0000(14)
C37 0.0112(16) 0.023(2) 0.025(2) 0.0069(17) 0.0028(14) 0.0022(15)
C38 0.0145(16) 0.021(2) 0.0194(19) 0.0051(16) 0.0047(14) 0.0036(15)
C39 0.0160(16) 0.019(2) 0.0196(19) 0.0034(16) 0.0037(14) -0.0012(15)
C40 0.0153(16) 0.014(2) 0.0204(19) 0.0028(15) 0.0048(14) 0.0018(15)
C41 0.0164(16) 0.021(2) 0.0187(19) 0.0040(16) 0.0014(14) 0.0021(15)
C42 0.0162(16) 0.025(2) 0.028(2) 0.0086(17) 0.0062(15) 0.0048(16)
C43 0.0157(17) 0.032(3) 0.033(2) 0.0070(19) 0.0059(16) 0.0026(17)
C44 0.0264(19) 0.022(2) 0.039(2) 0.0100(19) 0.0014(17) 0.0070(17)
C45 0.0183(17) 0.027(2) 0.029(2) 0.0066(18) 0.0021(15) 0.0023(16)
C46 0.0135(16) 0.022(2) 0.0218(19) 0.0057(16) 0.0086(14) 0.0046(15)
C47 0.0191(17) 0.022(2) 0.022(2) 0.0041(16) 0.0050(15) 0.0056(16)
C48 0.0195(17) 0.028(2) 0.024(2) 0.0088(18) 0.0026(15) 0.0055(16)
C49 0.032(2) 0.031(3) 0.039(2) 0.012(2) 0.0039(18) 0.0122(19)
C50 0.0265(19) 0.018(2) 0.031(2) 0.0113(18) 0.0104(16) 0.0085(16)
C51 0.0219(18) 0.022(2) 0.032(2) 0.0095(18) 0.0049(16) -0.0008(16)
C52 0.0175(17) 0.028(2) 0.029(2) 0.0063(18) 0.0057(15) 0.0028(16)

loop_
_atom_type_symbol
_atom_type_description
_atom_type_scat_dispersion_real
_atom_type_scat_dispersion_imag
_atom_type_scat_source
C C 0.0033 0.0016 'International Tables Vol C Tables 4.2.6.8 and 6.1.1.4'
H H 0.0000 0.0000 'International Tables Vol C Tables 4.2.6.8 and 6.1.1.4'
N N 0.0061 0.0033 'International Tables Vol C Tables 4.2.6.8 and 6.1.1.4'
O O 0.0106 0.0060 'International Tables Vol C Tables 4.2.6.8 and 6.1.1.4'
Zn Zn 0.2839 1.4301 'International Tables Vol C Tables 4.2.6.8 and 6.1.1.4'

loop_
_geom_angle_atom_site_label_1
_geom_angle_atom_site_label_2
_geom_angle_atom_site_label_3
_geom_angle
O5 Zn1 O9 160.08(10)
O5 Zn1 O3 90.39(12)
O9 Zn1 O3 90.16(11)
O5 Zn1 N1 103.59(10)
O9 Zn1 N1 95.79(10)
O3 Zn1 N1 101.69(11)
O5 Zn1 O7 85.36(11)
O9 Zn1 O7 87.06(10)
O3 Zn1 O7 159.12(10)
N1 Zn1 O7 99.18(11)
O5 Zn1 Zn2 79.16(7)
O9 Zn1 Zn2 81.19(7)
O3 Zn1 Zn2 82.23(7)
N1 Zn1 Zn2 175.11(9)
O7 Zn1 Zn2 76.89(7)
O8 Zn2 O6 88.56(12)
O8 Zn2 O10 89.52(13)
O6 Zn2 O10 158.45(10)
O8 Zn2 N4 100.56(11)
O6 Zn2 N4 97.49(10)
O10 Zn2 N4 103.96(10)
O8 Zn2 O4 160.32(11)
O6 Zn2 O4 88.19(12)
O10 Zn2 O4 86.43(12)
N4 Zn2 O4 99.11(11)
O8 Zn2 Zn1 82.94(8)
O6 Zn2 Zn1 80.32(7)
O10 Zn2 Zn1 78.15(7)
N4 Zn2 Zn1 175.87(9)
O4 Zn2 Zn1 77.38(8)
C19 O1 C20 104.4(3)
C21 O2 C20 104.4(3)
C23 O3 Zn1 125.1(2)
C23 O4 Zn2 130.5(3)
C25 O5 Zn1 129.0(2)
C25 O6 Zn2 127.0(2)
C27 O7 Zn1 130.0(3)
C27 O8 Zn2 125.3(2)
C29 O9 Zn1 126.2(2)
C29 O10 Zn2 129.4(2)
C48 O11 C49 105.4(3)
C50 O12 C49 105.9(3)
C1 N1 C5 117.0(3)
C1 N1 Zn1 117.7(2)
C5 N1 Zn1 125.2(3)
C10 N2 C6 116.7(3)
C13 N3 C14 115.1(3)
C31 N4 C35 117.5(3)
C31 N4 Zn2 117.9(2)
C35 N4 Zn2 124.6(3)
C40 N5 C36 116.7(3)
C43 N6 C44 115.4(3)
N1 C1 C2 124.2(3)
N1 C1 H1A 117.9
C2 C1 H1A 117.9
C1 C2 C3 118.5(4)
C1 C2 H2A 120.7
C3 C2 H2A 120.7
C4 C3 C2 117.0(3)
C4 C3 C6 122.1(3)
C2 C3 C6 120.9(3)
C5 C4 C3 120.5(3)
C5 C4 H4A 119.7
C3 C4 H4A 119.7
N1 C5 C4 122.7(4)
N1 C5 H5A 118.6
C4 C5 H5A 118.6
N2 C6 C7 122.8(3)
N2 C6 C3 115.4(3)
C7 C6 C3 121.7(3)
C6 C7 C8 120.2(3)
C6 C7 H7A 119.9
C8 C7 H7A 119.9
C7 C8 C9 116.8(4)
C7 C8 C16 122.3(3)
C9 C8 C16 121.0(3)
C10 C9 C8 119.5(3)
C10 C9 H9A 120.2
C8 C9 H9A 120.2
N2 C10 C9 124.0(3)
N2 C10 C11 115.1(3)
C9 C10 C11 120.9(3)
C12 C11 C15 116.7(3)
C12 C11 C10 122.1(4)
C15 C11 C10 121.3(3)
C11 C12 C13 119.5(4)
C11 C12 H12A 120.2
C13 C12 H12A 120.2
N3 C13 C12 124.7(4)
N3 C13 H13A 117.6
C12 C13 H13A 117.6
N3 C14 C15 124.1(4)
N3 C14 H14A 118.0
C15 C14 H14A 118.0
C11 C15 C14 119.8(4)
C11 C15 H15A 120.1
C14 C15 H15A 120.1
C17 C16 C22 120.0(4)
C17 C16 C8 121.1(3)
C22 C16 C8 118.9(3)
C16 C17 C18 121.3(4)
C16 C17 H17A 119.3
C18 C17 H17A 119.3
C19 C18 C17 118.1(4)
C19 C18 H18A 120.9
C17 C18 H18A 120.9
C18 C19 O1 129.6(4)
C18 C19 C21 120.4(4)
O1 C19 C21 109.9(4)
O1 C20 O2 107.5(3)
O1 C20 H20A 110.2
O2 C20 H20A 110.2
O1 C20 H20B 110.2
O2 C20 H20B 110.2
H20A C20 H20B 108.5
C22 C21 C19 123.3(4)
C22 C21 O2 127.9(4)
C19 C21 O2 108.7(4)
C21 C22 C16 116.9(3)
C21 C22 H22A 121.6
C16 C22 H22A 121.6
O4 C23 O3 124.5(4)
O4 C23 C24 117.7(3)
O3 C23 C24 117.8(3)
C23 C24 H24A 109.5
C23 C24 H24B 109.5
H24A C24 H24B 109.5
C23 C24 H24C 109.5
H24A C24 H24C 109.5
H24B C24 H24C 109.5
O6 C25 O5 124.4(3)
O6 C25 C26 117.9(3)
O5 C25 C26 117.7(3)
C25 C26 H26A 109.5
C25 C26 H26B 109.5
H26A C26 H26B 109.5
C25 C26 H26C 109.5
H26A C26 H26C 109.5
H26B C26 H26C 109.5
O8 C27 O7 124.2(4)
O8 C27 C28 118.6(3)
O7 C27 C28 117.1(3)
C27 C28 H28A 109.5
C27 C28 H28B 109.5
H28A C28 H28B 109.5
C27 C28 H28C 109.5
H28A C28 H28C 109.5
H28B C28 H28C 109.5
O9 C29 O10 124.1(3)
O9 C29 C30 117.0(3)
O10 C29 C30 119.0(3)
C29 C30 H30A 109.5
C29 C30 H30B 109.5
H30A C30 H30B 109.5
C29 C30 H30C 109.5
H30A C30 H30C 109.5
H30B C30 H30C 109.5
N4 C31 C32 123.6(3)
N4 C31 H31A 118.2
C32 C31 H31A 118.2
C31 C32 C33 119.2(4)
C31 C32 H32A 120.4
C33 C32 H32A 120.4
C34 C33 C32 117.3(3)
C34 C33 C36 121.9(3)
C32 C33 C36 120.8(3)
C35 C34 C33 120.2(3)
C35 C34 H34A 119.9
C33 C34 H34A 119.9
N4 C35 C34 122.1(4)
N4 C35 H35A 118.9
C34 C35 H35A 118.9
N5 C36 C37 123.3(3)
N5 C36 C33 115.2(3)
C37 C36 C33 121.4(3)
C36 C37 C38 120.0(3)
C36 C37 H37A 120.0
C38 C37 H37A 120.0
C37 C38 C39 116.6(4)
C37 C38 C46 122.2(3)
C39 C38 C46 121.2(3)
C40 C39 C38 120.2(3)
C40 C39 H39A 119.9
C38 C39 H39A 119.9
N5 C40 C39 123.2(3)
N5 C40 C41 115.9(3)
C39 C40 C41 121.0(3)
C45 C41 C42 116.8(3)
C45 C41 C40 121.2(3)
C42 C41 C40 122.0(4)
C43 C42 C41 119.1(4)
C43 C42 H42A 120.4
C41 C42 H42A 120.4
N6 C43 C42 124.6(4)
N6 C43 H43A 117.7
C42 C43 H43A 117.7
N6 C44 C45 124.5(4)
N6 C44 H44A 117.7
C45 C44 H44A 117.7
C41 C45 C44 119.4(3)
C41 C45 H45A 120.3
C44 C45 H45A 120.3
C52 C46 C47 119.5(4)
C52 C46 C38 119.9(3)
C47 C46 C38 120.6(3)
C48 C47 C46 117.3(3)
C48 C47 H47A 121.4
C46 C47 H47A 121.4
C47 C48 C50 122.6(3)
C47 C48 O11 127.6(3)
C50 C48 O11 109.8(4)
O11 C49 O12 108.8(3)
O11 C49 H49A 109.9
O12 C49 H49A 109.9
O11 C49 H49B 109.9
O12 C49 H49B 109.9
H49A C49 H49B 108.3
C51 C50 O12 128.7(3)
C51 C50 C48 121.5(4)
O12 C50 C48 109.8(3)
C50 C51 C52 117.1(3)
C50 C51 H51A 121.4
C52 C51 H51A 121.4
C51 C52 C46 122.0(3)
C51 C52 H52A 119.0
C46 C52 H52A 119.0

loop_
_geom_bond_atom_site_label_1
_geom_bond_atom_site_label_2
_geom_bond_distance
Zn1 O5 2.014(2)
Zn1 O9 2.026(2)
Zn1 O3 2.029(3)
Zn1 N1 2.032(3)
Zn1 O7 2.087(3)
Zn1 Zn2 2.9258(6)
Zn2 O8 2.020(3)
Zn2 O6 2.028(2)
Zn2 O10 2.034(2)
Zn2 N4 2.034(3)
Zn2 O4 2.052(3)
O1 C19 1.376(5)
O1 C20 1.424(4)
O2 C21 1.391(4)
O2 C20 1.429(5)
O3 C23 1.251(4)
O4 C23 1.243(4)
O5 C25 1.251(4)
O6 C25 1.243(4)
O7 C27 1.253(4)
O8 C27 1.246(4)
O9 C29 1.246(4)
O10 C29 1.253(4)
O11 C48 1.389(4)
O11 C49 1.417(5)
O12 C50 1.371(4)
O12 C49 1.428(4)
N1 C1 1.336(5)
N1 C5 1.347(4)
N2 C10 1.342(4)
N2 C6 1.356(4)
N3 C13 1.314(5)
N3 C14 1.332(5)
N4 C31 1.331(4)
N4 C35 1.350(4)
N5 C40 1.349(4)
N5 C36 1.351(4)
N6 C43 1.327(5)
N6 C44 1.335(4)
C1 C2 1.379(5)
C1 H1A 0.9500
C2 C3 1.404(4)
C2 H2A 0.9500
C3 C4 1.390(5)
C3 C6 1.482(5)
C4 C5 1.369(5)
C4 H4A 0.9500
C5 H5A 0.9500
C6 C7 1.386(5)
C7 C8 1.395(5)
C7 H7A 0.9500
C8 C9 1.402(4)
C8 C16 1.476(5)
C9 C10 1.381(5)
C9 H9A 0.9500
C10 C11 1.492(4)
C11 C12 1.367(5)
C11 C15 1.369(5)
C12 C13 1.393(5)
C12 H12A 0.9500
C13 H13A 0.9500
C14 C15 1.388(5)
C14 H14A 0.9500
C15 H15A 0.9500
C16 C17 1.387(5)
C16 C22 1.416(4)
C17 C18 1.394(5)
C17 H17A 0.9500
C18 C19 1.363(5)
C18 H18A 0.9500
C19 C21 1.385(5)
C20 H20A 0.9900
C20 H20B 0.9900
C21 C22 1.355(5)
C22 H22A 0.9500
C23 C24 1.512(5)
C24 H24A 0.9800
C24 H24B 0.9800
C24 H24C 0.9800
C25 C26 1.504(5)
C26 H26A 0.9800
C26 H26B 0.9800
C26 H26C 0.9800
C27 C28 1.518(5)
C28 H28A 0.9800
C28 H28B 0.9800
C28 H28C 0.9800
C29 C30 1.501(5)
C30 H30A 0.9800
C30 H30B 0.9800
C30 H30C 0.9800
C31 C32 1.376(5)
C31 H31A 0.9500
C32 C33 1.391(4)
C32 H32A 0.9500
C33 C34 1.385(5)
C33 C36 1.492(4)
C34 C35 1.380(5)
C34 H34A 0.9500
C35 H35A 0.9500
C36 C37 1.382(5)
C37 C38 1.393(5)
C37 H37A 0.9500
C38 C39 1.400(4)
C38 C46 1.476(5)
C39 C40 1.377(5)
C39 H39A 0.9500
C40 C41 1.493(4)
C41 C45 1.380(5)
C41 C42 1.393(5)
C42 C43 1.387(5)
C42 H42A 0.9500
C43 H43A 0.9500
C44 C45 1.385(5)
C44 H44A 0.9500
C45 H45A 0.9500
C46 C52 1.391(5)
C46 C47 1.411(4)
C47 C48 1.362(5)
C47 H47A 0.9500
C48 C50 1.378(5)
C49 H49A 0.9900
C49 H49B 0.9900
C50 C51 1.365(5)
C51 C52 1.391(5)
C51 H51A 0.9500
C52 H52A 0.9500

loop_
_geom_torsion_atom_site_label_1
_geom_torsion_atom_site_label_2
_geom_torsion_atom_site_label_3
_geom_torsion_atom_site_label_4
_geom_torsion
O5 Zn1 Zn2 O8 -91.70(13)
O9 Zn1 Zn2 O8 85.03(12)
O3 Zn1 Zn2 O8 176.41(11)
N1 Zn1 Zn2 O8 32.9(9)
O7 Zn1 Zn2 O8 -3.99(11)
O5 Zn1 Zn2 O6 -1.96(12)
O9 Zn1 Zn2 O6 174.77(11)
O3 Zn1 Zn2 O6 -93.85(12)
N1 Zn1 Zn2 O6 122.7(9)
O7 Zn1 Zn2 O6 85.75(12)
O5 Zn1 Zn2 O10 177.31(12)
O9 Zn1 Zn2 O10 -5.97(12)
O3 Zn1 Zn2 O10 85.41(12)
N1 Zn1 Zn2 O10 -58.1(9)
O7 Zn1 Zn2 O10 -94.99(12)
O5 Zn1 Zn2 N4 56.3(11)
O9 Zn1 Zn2 N4 -127.0(10)
O3 Zn1 Zn2 N4 -35.6(11)
N1 Zn1 Zn2 N4 -179(100)
O7 Zn1 Zn2 N4 144.0(11)
O5 Zn1 Zn2 O4 88.35(12)
O9 Zn1 Zn2 O4 -94.92(11)
O3 Zn1 Zn2 O4 -3.55(11)
N1 Zn1 Zn2 O4 -147.0(9)
O7 Zn1 Zn2 O4 176.06(11)
O5 Zn1 O3 C23 -74.5(3)
O9 Zn1 O3 C23 85.6(3)
N1 Zn1 O3 C23 -178.5(3)
O7 Zn1 O3 C23 3.4(5)
Zn2 Zn1 O3 C23 4.5(3)
O8 Zn2 O4 C23 4.7(6)
O6 Zn2 O4 C23 85.3(3)
O10 Zn2 O4 C23 -73.8(3)
N4 Zn2 O4 C23 -177.4(3)
Zn1 Zn2 O4 C23 4.8(3)
O9 Zn1 O5 C25 -6.0(6)
O3 Zn1 O5 C25 85.6(3)
N1 Zn1 O5 C25 -172.3(3)
O7 Zn1 O5 C25 -74.0(3)
Zn2 Zn1 O5 C25 3.6(3)
O8 Zn2 O6 C25 84.7(3)
O10 Zn2 O6 C25 -0.4(6)
N4 Zn2 O6 C25 -174.9(3)
O4 Zn2 O6 C25 -75.9(3)
Zn1 Zn2 O6 C25 1.6(3)
O5 Zn1 O7 C27 81.7(3)
O9 Zn1 O7 C27 -79.9(3)
O3 Zn1 O7 C27 2.9(5)
N1 Zn1 O7 C27 -175.3(3)
Zn2 Zn1 O7 C27 1.8(3)
O6 Zn2 O8 C27 -71.9(3)
O10 Zn2 O8 C27 86.7(3)
N4 Zn2 O8 C27 -169.2(3)
O4 Zn2 O8 C27 8.7(6)
Zn1 Zn2 O8 C27 8.6(3)
O5 Zn1 O9 C29 15.5(5)
O3 Zn1 O9 C29 -76.1(3)
N1 Zn1 O9 C29 -177.8(3)
O7 Zn1 O9 C29 83.2(3)
Zn2 Zn1 O9 C29 6.1(3)
O8 Zn2 O10 C29 -73.2(4)
O6 Zn2 O10 C29 11.6(6)
N4 Zn2 O10 C29 -174.0(3)
O4 Zn2 O10 C29 87.5(4)
Zn1 Zn2 O10 C29 9.7(3)
O5 Zn1 N1 C1 92.4(3)
O9 Zn1 N1 C1 -82.9(2)
O3 Zn1 N1 C1 -174.3(2)
O7 Zn1 N1 C1 5.0(3)
Zn2 Zn1 N1 C1 -31.3(11)
O5 Zn1 N1 C5 -89.5(3)
O9 Zn1 N1 C5 95.2(3)
O3 Zn1 N1 C5 3.8(3)
O7 Zn1 N1 C5 -176.9(3)
Zn2 Zn1 N1 C5 146.8(8)
O8 Zn2 N4 C31 175.4(2)
O6 Zn2 N4 C31 85.4(2)
O10 Zn2 N4 C31 -92.5(2)
O4 Zn2 N4 C31 -3.9(2)
Zn1 Zn2 N4 C31 27.8(12)
O8 Zn2 N4 C35 -3.4(3)
O6 Zn2 N4 C35 -93.3(3)
O10 Zn2 N4 C35 88.7(3)
O4 Zn2 N4 C35 177.3(3)
Zn1 Zn2 N4 C35 -151.0(9)
C5 N1 C1 C2 -0.8(5)
Zn1 N1 C1 C2 177.5(3)
N1 C1 C2 C3 0.8(5)
C1 C2 C3 C4 -0.8(5)
C1 C2 C3 C6 179.3(3)
C2 C3 C4 C5 0.8(5)
C6 C3 C4 C5 -179.3(3)
C1 N1 C5 C4 0.7(5)
Zn1 N1 C5 C4 -177.4(2)
C3 C4 C5 N1 -0.8(5)
C10 N2 C6 C7 0.5(5)
C10 N2 C6 C3 -179.8(3)
C4 C3 C6 N2 -12.0(5)
C2 C3 C6 N2 168.0(3)
C4 C3 C6 C7 167.7(3)
C2 C3 C6 C7 -12.4(5)
N2 C6 C7 C8 -0.5(5)
C3 C6 C7 C8 179.9(3)
C6 C7 C8 C9 -0.5(5)
C6 C7 C8 C16 179.4(3)
C7 C8 C9 C10 1.3(5)
C16 C8 C9 C10 -178.6(3)
C6 N2 C10 C9 0.3(5)
C6 N2 C10 C11 179.8(3)
C8 C9 C10 N2 -1.3(5)
C8 C9 C10 C11 179.3(3)
N2 C10 C11 C12 163.9(3)
C9 C10 C11 C12 -16.6(6)
N2 C10 C11 C15 -17.1(5)
C9 C10 C11 C15 162.4(4)
C15 C11 C12 C13 -0.2(6)
C10 C11 C12 C13 178.9(4)
C14 N3 C13 C12 -2.6(7)
C11 C12 C13 N3 0.7(7)
C13 N3 C14 C15 4.0(7)
C12 C11 C15 C14 1.5(6)
C10 C11 C15 C14 -177.6(4)
N3 C14 C15 C11 -3.7(7)
C7 C8 C16 C17 150.0(4)
C9 C8 C16 C17 -30.1(5)
C7 C8 C16 C22 -31.6(5)
C9 C8 C16 C22 148.3(3)
C22 C16 C17 C18 -0.8(6)
C8 C16 C17 C18 177.6(4)
C16 C17 C18 C19 1.1(6)
C17 C18 C19 O1 -176.9(4)
C17 C18 C19 C21 -0.2(6)
C20 O1 C19 C18 -169.1(5)
C20 O1 C19 C21 13.9(5)
C19 O1 C20 O2 -21.8(4)
C21 O2 C20 O1 21.3(4)
C18 C19 C21 C22 -1.1(7)
O1 C19 C21 C22 176.2(4)
C18 C19 C21 O2 -178.1(4)
O1 C19 C21 O2 -0.8(5)
C20 O2 C21 C22 170.5(4)
C20 O2 C21 C19 -12.7(4)
C19 C21 C22 C16 1.4(6)
O2 C21 C22 C16 177.8(3)
C17 C16 C22 C21 -0.4(5)
C8 C16 C22 C21 -178.8(3)
Zn2 O4 C23 O3 -3.2(6)
Zn2 O4 C23 C24 176.3(2)
Zn1 O3 C23 O4 -2.7(5)
Zn1 O3 C23 C24 177.9(2)
Zn2 O6 C25 O5 0.4(6)
Zn2 O6 C25 C26 -179.0(3)
Zn1 O5 C25 O6 -3.7(6)
Zn1 O5 C25 C26 175.7(3)
Zn2 O8 C27 O7 -10.3(5)
Zn2 O8 C27 C28 168.3(2)
Zn1 O7 C27 O8 4.1(6)
Zn1 O7 C27 C28 -174.6(2)
Zn1 O9 C29 O10 -1.3(6)
Zn1 O9 C29 C30 179.0(2)
Zn2 O10 C29 O9 -8.7(6)
Zn2 O10 C29 C30 171.0(3)
C35 N4 C31 C32 0.0(5)
Zn2 N4 C31 C32 -178.9(2)
N4 C31 C32 C33 0.8(5)
C31 C32 C33 C34 -0.9(5)
C31 C32 C33 C36 178.8(3)
C32 C33 C34 C35 0.2(5)
C36 C33 C34 C35 -179.4(3)
C31 N4 C35 C34 -0.6(5)
Zn2 N4 C35 C34 178.2(3)
C33 C34 C35 N4 0.5(6)
C40 N5 C36 C37 0.1(5)
C40 N5 C36 C33 178.1(3)
C34 C33 C36 N5 13.2(5)
C32 C33 C36 N5 -166.4(3)
C34 C33 C36 C37 -168.8(3)
C32 C33 C36 C37 11.6(5)
N5 C36 C37 C38 0.7(5)
C33 C36 C37 C38 -177.2(3)
C36 C37 C38 C39 -1.4(5)
C36 C37 C38 C46 179.5(3)
C37 C38 C39 C40 1.3(5)
C46 C38 C39 C40 -179.5(3)
C36 N5 C40 C39 -0.2(5)
C36 N5 C40 C41 178.3(3)
C38 C39 C40 N5 -0.5(5)
C38 C39 C40 C41 -179.0(3)
N5 C40 C41 C45 -12.8(5)
C39 C40 C41 C45 165.8(3)
N5 C40 C41 C42 168.3(3)
C39 C40 C41 C42 -13.1(5)
C45 C41 C42 C43 -1.6(5)
C40 C41 C42 C43 177.3(3)
C44 N6 C43 C42 0.3(6)
C41 C42 C43 N6 0.4(6)
C43 N6 C44 C45 0.3(6)
C42 C41 C45 C44 2.2(5)
C40 C41 C45 C44 -176.7(3)
N6 C44 C45 C41 -1.6(6)
C37 C38 C46 C52 -149.2(3)
C39 C38 C46 C52 31.7(5)
C37 C38 C46 C47 30.2(5)
C39 C38 C46 C47 -148.9(3)
C52 C46 C47 C48 -1.4(5)
C38 C46 C47 C48 179.1(3)
C46 C47 C48 C50 0.4(6)
C46 C47 C48 O11 -178.4(3)
C49 O11 C48 C47 -179.4(4)
C49 O11 C48 C50 1.6(4)
C48 O11 C49 O12 -3.1(4)
C50 O12 C49 O11 3.3(4)
C49 O12 C50 C51 177.9(4)
C49 O12 C50 C48 -2.3(4)
C47 C48 C50 C51 1.3(6)
O11 C48 C50 C51 -179.7(3)
C47 C48 C50 O12 -178.6(3)
O11 C48 C50 O12 0.4(4)
O12 C50 C51 C52 178.0(4)
C48 C50 C51 C52 -1.8(6)
C50 C51 C52 C46 0.7(6)
C47 C46 C52 C51 0.9(5)
C38 C46 C52 C51 -179.6(3)
